data_4074720
loop_
_publ_author_name
'Chen, Ming-Chou'
'Roberts, John A. S.'
'Seyam, Afif M.'
'Li, Liting'
'Zuccaccia, Cristiano'
'Stahl, Nicholas G.'
'Marks, Tobin J.'

_publ_section_title
;
 Diversity in Weakly Coordinating Anions. Mono- and Polynuclear
 Halo(perfluoroaryl)metalates as Cocatalysts for Stereospecific Olefin
 Polymerization:&#x00A0; Synthesis, Structure, and Reactivity
;
_journal_issue 11
_journal_name_full Organometallics
_journal_page_first 2833
_journal_paper_doi 10.1021/om0508334
_journal_volume 25
_journal_year 2006
_chemical_formula_sum 'C94 H58 B F29 Zr2'
_chemical_formula_weight 1931.65
_chemical_name_systematic
; 
 ? 
;
_space_group_IT_number 2
_symmetry_cell_setting triclinic
_symmetry_space_group_name_Hall '-P 1'
_symmetry_space_group_name_H-M 'P -1'
_atom_sites_solution_hydrogens geom
_atom_sites_solution_primary direct
_atom_sites_solution_secondary difmap
_audit_creation_method SHELXL-97
_cell_angle_alpha 112.792(2)
_cell_angle_beta 106.482(2)
_cell_angle_gamma 101.012(2)
_cell_formula_units_Z 2
_cell_length_a 16.0202(16)
_cell_length_b 16.9357(17)
_cell_length_c 17.3241(17)
_cell_measurement_temperature 153(2)
_cell_volume 3907.1(7)
_computing_cell_refinement 'Bruker SMART'
_computing_data_collection 'Bruker SMART'
_computing_data_reduction 'Bruker SAINT'
_computing_molecular_graphics 'Bruker SHELXTL'
_computing_publication_material 'Bruker SHELXTL'
_computing_structure_refinement 'SHELXL-97 (Sheldrick, 1997)'
_computing_structure_solution 'SHELXS-97 (Sheldrick, 1990)'
_diffrn_ambient_temperature 153(2)
_diffrn_measured_fraction_theta_full 0.997
_diffrn_measured_fraction_theta_max 0.889
_diffrn_measurement_device_type 'CCD area detector'
_diffrn_measurement_method 'phi and omega scans'
_diffrn_radiation_monochromator graphite
_diffrn_radiation_source 'fine-focus sealed tube'
_diffrn_radiation_type MoK\a
_diffrn_radiation_wavelength 0.71073
_diffrn_reflns_av_R_equivalents 0.0461
_diffrn_reflns_av_sigmaI/netI 0.0874
_diffrn_reflns_limit_h_max 20
_diffrn_reflns_limit_h_min -21
_diffrn_reflns_limit_k_max 22
_diffrn_reflns_limit_k_min -22
_diffrn_reflns_limit_l_max 23
_diffrn_reflns_limit_l_min -23
_diffrn_reflns_number 36465
_diffrn_reflns_theta_full 25.00
_diffrn_reflns_theta_max 28.93
_diffrn_reflns_theta_min 1.39
_exptl_absorpt_coefficient_mu 0.387
_exptl_absorpt_correction_T_max 0.96938
_exptl_absorpt_correction_T_min 0.89868
_exptl_absorpt_correction_type integration
_exptl_crystal_colour red
_exptl_crystal_density_diffrn 1.642
_exptl_crystal_density_method 'not measured'
_exptl_crystal_description block
_exptl_crystal_F_000 1936
_exptl_crystal_size_max 0.28
_exptl_crystal_size_mid 0.124
_exptl_crystal_size_min 0.094
_refine_diff_density_max 0.890
_refine_diff_density_min -0.440
_refine_diff_density_rms 0.090
_refine_ls_extinction_method none
_refine_ls_goodness_of_fit_ref 0.973
_refine_ls_hydrogen_treatment constr
_refine_ls_matrix_type full
_refine_ls_number_parameters 1143
_refine_ls_number_reflns 18343
_refine_ls_number_restraints 0
_refine_ls_restrained_S_all 0.973
_refine_ls_R_factor_all 0.1045
_refine_ls_R_factor_gt 0.0507
_refine_ls_shift/su_max 0.003
_refine_ls_shift/su_mean 0.000
_refine_ls_structure_factor_coef Fsqd
_refine_ls_weighting_details 'calc w=1/[\s^2^(Fo^2^)+(0.0720P)^2^+0.0000P] where P=(Fo^2^+2Fc^2^)/3'
_refine_ls_weighting_scheme calc
_refine_ls_wR_factor_gt 0.1162
_refine_ls_wR_factor_ref 0.1476
_reflns_number_gt 10461
_reflns_number_total 18343
_reflns_threshold_expression >2sigma(I)
_cod_data_source_file om0508334si20050927_045821.cif
_cod_data_source_block 17
_cod_depositor_comments
;
The following automatic conversions were performed:

'_symmetry_cell_setting' value 'Triclinic' changed to 'triclinic'
according to /home/saulius/struct/CIF-dictionaries/cif_core.dic
dictionary named 'cif_core.dic' version 2.4.1 from 2010-06-29.

Automatic conversion script
Id: cif_fix_values 1715 2011-07-08 13:25:40Z adriana 
;
_cod_original_cell_volume 3907.0(7)
_cod_original_sg_symbol_H-M P-1
_cod_database_code 4074720

loop_
_symmetry_equiv_pos_as_xyz
'x, y, z'
'-x, -y, -z'

loop_
_atom_site_label
_atom_site_type_symbol
_atom_site_fract_x
_atom_site_fract_y
_atom_site_fract_z
_atom_site_U_iso_or_equiv
_atom_site_adp_type
_atom_site_occupancy
_atom_site_symmetry_multiplicity
_atom_site_calc_flag
_atom_site_refinement_flags
B1 B 0.1604(3) 0.3874(3) 0.7599(3) 0.0301(9) Uani 1 1 d .
C1 C 0.7127(3) 0.8190(3) 0.6123(3) 0.0510(12) Uani 1 1 d .
H1A H 0.6630 0.8362 0.5824 0.076 Uiso 1 1 calc R
H1B H 0.7276 0.7753 0.5662 0.076 Uiso 1 1 calc R
H1C H 0.7678 0.8733 0.6538 0.076 Uiso 1 1 calc R
C2 C 0.5347(3) 0.6167(3) 0.6511(2) 0.0333(9) Uani 1 1 d .
C3 C 0.4889(3) 0.6178(3) 0.7111(3) 0.0433(10) Uani 1 1 d .
H3 H 0.5119 0.6018 0.7577 0.052 Uiso 1 1 calc R
C4 C 0.4112(3) 0.6424(3) 0.7003(3) 0.0438(10) Uani 1 1 d .
H4 H 0.3795 0.6409 0.7388 0.053 Uiso 1 1 calc R
C5 C 0.3762(3) 0.6702(3) 0.6333(3) 0.0420(10) Uani 1 1 d .
H5 H 0.3233 0.6885 0.6292 0.050 Uiso 1 1 calc R
C6 C 0.4175(3) 0.6707(3) 0.5761(3) 0.0401(10) Uani 1 1 d .
H6 H 0.3942 0.6891 0.5314 0.048 Uiso 1 1 calc R
C7 C 0.4977(3) 0.6430(3) 0.5835(3) 0.0350(9) Uani 1 1 d .
C8 C 0.5489(3) 0.6307(3) 0.5277(3) 0.0335(9) Uani 1 1 d .
C9 C 0.5373(3) 0.6429(3) 0.4496(3) 0.0409(10) Uani 1 1 d .
H9 H 0.4906 0.6657 0.4288 0.049 Uiso 1 1 calc R
C10 C 0.5932(3) 0.6220(3) 0.4045(3) 0.0367(9) Uani 1 1 d .
H10 H 0.5852 0.6291 0.3514 0.044 Uiso 1 1 calc R
C11 C 0.6637(3) 0.5895(3) 0.4371(3) 0.0421(10) Uani 1 1 d .
H11 H 0.7022 0.5751 0.4047 0.051 Uiso 1 1 calc R
C12 C 0.6784(3) 0.5780(3) 0.5125(3) 0.0368(9) Uani 1 1 d .
H12 H 0.7271 0.5573 0.5333 0.044 Uiso 1 1 calc R
C13 C 0.6187(3) 0.5980(3) 0.5603(2) 0.0321(9) Uani 1 1 d .
C14 C 0.6159(3) 0.5920(2) 0.6415(2) 0.0326(9) Uani 1 1 d .
C15 C 0.6936(3) 0.5845(3) 0.7134(3) 0.0396(10) Uani 1 1 d .
C16 C 0.6600(3) 0.5534(3) 0.7744(3) 0.0416(10) Uani 1 1 d .
H16A H 0.7117 0.5487 0.8170 0.062 Uiso 1 1 calc R
H16B H 0.6108 0.4937 0.7366 0.062 Uiso 1 1 calc R
H16C H 0.6359 0.5977 0.8087 0.062 Uiso 1 1 calc R
C17 C 0.7441(3) 0.5238(3) 0.6733(3) 0.0467(11) Uani 1 1 d .
H17A H 0.7892 0.5195 0.7219 0.070 Uiso 1 1 calc R
H17B H 0.7764 0.5496 0.6436 0.070 Uiso 1 1 calc R
H17C H 0.6995 0.4630 0.6282 0.070 Uiso 1 1 calc R
C18 C 0.7560(3) 0.6855(3) 0.7681(3) 0.0394(10) Uani 1 1 d .
C19 C 0.8147(3) 0.7305(3) 0.7397(3) 0.0457(11) Uani 1 1 d .
H19 H 0.8353 0.7013 0.6934 0.055 Uiso 1 1 calc R
C20 C 0.8382(3) 0.8259(3) 0.7905(3) 0.0522(12) Uani 1 1 d .
H20 H 0.8777 0.8716 0.7856 0.063 Uiso 1 1 calc R
C21 C 0.7918(3) 0.8395(3) 0.8497(3) 0.0495(12) Uani 1 1 d .
H21 H 0.7945 0.8970 0.8922 0.059 Uiso 1 1 calc R
C22 C 0.7414(3) 0.7555(3) 0.8362(3) 0.0440(11) Uani 1 1 d .
H22 H 0.7034 0.7463 0.8674 0.053 Uiso 1 1 calc R
C23 C 0.4687(3) 0.9192(3) 0.6525(3) 0.0487(12) Uani 1 1 d .
H23A H 0.4900 0.8854 0.6064 0.073 Uiso 1 1 calc R
H23B H 0.4572 0.9710 0.6447 0.073 Uiso 1 1 calc R
H23C H 0.4112 0.8790 0.6457 0.073 Uiso 1 1 calc R
C24 C 0.5881(3) 1.0039(3) 0.9489(2) 0.0343(9) Uani 1 1 d .
C25 C 0.6701(3) 1.0006(3) 1.0060(3) 0.0416(10) Uani 1 1 d .
H25 H 0.7242 1.0533 1.0419 0.050 Uiso 1 1 calc R
C26 C 0.6700(3) 0.9214(3) 1.0085(3) 0.0483(11) Uani 1 1 d .
H26 H 0.7250 0.9201 1.0467 0.058 Uiso 1 1 calc R
C27 C 0.5920(3) 0.8411(3) 0.9569(3) 0.0447(11) Uani 1 1 d .
H27 H 0.5950 0.7876 0.9618 0.054 Uiso 1 1 calc R
C28 C 0.5124(3) 0.8398(3) 0.9001(3) 0.0436(10) Uani 1 1 d .
H28 H 0.4597 0.7857 0.8654 0.052 Uiso 1 1 calc R
C29 C 0.5090(3) 0.9208(3) 0.8931(3) 0.0353(9) Uani 1 1 d .
C30 C 0.4376(3) 0.9385(3) 0.8406(3) 0.0361(9) Uani 1 1 d .
C31 C 0.3450(3) 0.8795(3) 0.7772(3) 0.0445(11) Uani 1 1 d .
H31 H 0.3241 0.8179 0.7654 0.053 Uiso 1 1 calc R
C32 C 0.2884(3) 0.9123(3) 0.7350(3) 0.0452(11) Uani 1 1 d .
H32 H 0.2271 0.8739 0.6928 0.054 Uiso 1 1 calc R
C33 C 0.3203(3) 1.0053(3) 0.7534(3) 0.0507(12) Uani 1 1 d .
H33 H 0.2793 1.0274 0.7228 0.061 Uiso 1 1 calc R
C34 C 0.4064(3) 1.0622(3) 0.8125(3) 0.0434(10) Uani 1 1 d .
H34 H 0.4259 1.1232 0.8227 0.052 Uiso 1 1 calc R
C35 C 0.4689(3) 1.0301(3) 0.8604(3) 0.0344(9) Uani 1 1 d .
C36 C 0.5644(3) 1.0740(3) 0.9268(3) 0.0353(9) Uani 1 1 d .
C37 C 0.6350(3) 1.1649(3) 0.9510(3) 0.0403(10) Uani 1 1 d .
C38 C 0.7112(3) 1.2113(3) 1.0460(3) 0.0484(11) Uani 1 1 d .
H38A H 0.7505 1.2700 1.0577 0.073 Uiso 1 1 calc R
H38B H 0.7488 1.1725 1.0504 0.073 Uiso 1 1 calc R
H38C H 0.6836 1.2210 1.0912 0.073 Uiso 1 1 calc R
C39 C 0.5899(3) 1.2343(3) 0.9445(3) 0.0519(12) Uani 1 1 d .
H39A H 0.6379 1.2926 0.9671 0.078 Uiso 1 1 calc R
H39B H 0.5528 1.2423 0.9814 0.078 Uiso 1 1 calc R
H39C H 0.5499 1.2129 0.8808 0.078 Uiso 1 1 calc R
C40 C 0.6726(3) 1.1312(3) 0.8774(3) 0.0404(10) Uani 1 1 d .
C41 C 0.6282(3) 1.1126(3) 0.7848(3) 0.0452(11) Uani 1 1 d .
H41 H 0.5817 1.1352 0.7633 0.054 Uiso 1 1 calc R
C42 C 0.6649(3) 1.0551(3) 0.7305(3) 0.0519(12) Uani 1 1 d .
H42 H 0.6476 1.0324 0.6667 0.062 Uiso 1 1 calc R
C43 C 0.7314(3) 1.0377(3) 0.7879(3) 0.0508(12) Uani 1 1 d .
H43 H 0.7682 1.0021 0.7700 0.061 Uiso 1 1 calc R
C44 C 0.7344(3) 1.0817(3) 0.8761(3) 0.0422(10) Uani 1 1 d .
H44 H 0.7724 1.0789 0.9275 0.051 Uiso 1 1 calc R
C45 C 0.2682(2) 0.3943(2) 0.8127(2) 0.0286(8) Uani 1 1 d .
C46 C 0.3475(3) 0.4459(3) 0.8140(2) 0.0331(9) Uani 1 1 d .
C47 C 0.4358(3) 0.4495(3) 0.8568(3) 0.0365(9) Uani 1 1 d .
C48 C 0.4495(3) 0.3998(3) 0.9024(3) 0.0400(10) Uani 1 1 d .
C49 C 0.3735(3) 0.3481(3) 0.9041(3) 0.0386(10) Uani 1 1 d .
C50 C 0.2847(3) 0.3447(3) 0.8613(2) 0.0334(9) Uani 1 1 d .
C51 C 0.2100(3) 0.2886(3) 0.8738(3) 0.0374(10) Uani 1 1 d .
C52 C 0.1928(3) 0.3265(3) 0.9518(3) 0.0379(10) Uani 1 1 d .
C53 C 0.1272(3) 0.2759(3) 0.9674(3) 0.0424(10) Uani 1 1 d .
C54 C 0.0779(3) 0.1864(3) 0.9044(3) 0.0468(11) Uani 1 1 d .
C55 C 0.0949(3) 0.1472(3) 0.8269(3) 0.0481(11) Uani 1 1 d .
C56 C 0.1604(3) 0.1979(3) 0.8127(3) 0.0435(10) Uani 1 1 d .
C57 C 0.1197(3) 0.4464(2) 0.8321(2) 0.0294(8) Uani 1 1 d .
C58 C 0.1765(3) 0.5222(3) 0.9163(3) 0.0332(9) Uani 1 1 d .
C59 C 0.1447(3) 0.5766(3) 0.9755(3) 0.0375(9) Uani 1 1 d .
C60 C 0.0508(3) 0.5566(3) 0.9516(3) 0.0391(10) Uani 1 1 d .
C61 C -0.0075(3) 0.4821(3) 0.8699(3) 0.0369(9) Uani 1 1 d .
C62 C 0.0239(3) 0.4277(3) 0.8112(3) 0.0318(9) Uani 1 1 d .
C63 C -0.0470(2) 0.3478(3) 0.7262(3) 0.0333(9) Uani 1 1 d .
C64 C -0.0922(3) 0.3549(3) 0.6493(3) 0.0403(10) Uani 1 1 d .
C65 C -0.1599(3) 0.2818(4) 0.5716(3) 0.0482(12) Uani 1 1 d .
C66 C -0.1855(3) 0.1986(3) 0.5679(3) 0.0493(12) Uani 1 1 d .
C67 C -0.1446(3) 0.1885(3) 0.6437(3) 0.0481(11) Uani 1 1 d .
C68 C -0.0772(3) 0.2620(3) 0.7205(3) 0.0403(10) Uani 1 1 d .
C69 C 0.1494(2) 0.4199(2) 0.6794(2) 0.0287(8) Uani 1 1 d .
C70 C 0.1682(3) 0.5106(3) 0.7006(2) 0.0316(9) Uani 1 1 d .
C71 C 0.1546(3) 0.5428(3) 0.6380(3) 0.0397(10) Uani 1 1 d .
C72 C 0.1208(3) 0.4826(3) 0.5468(3) 0.0450(11) Uani 1 1 d .
C73 C 0.1025(3) 0.3921(3) 0.5221(3) 0.0421(10) Uani 1 1 d .
C74 C 0.1151(2) 0.3585(3) 0.5844(2) 0.0321(9) Uani 1 1 d .
C75 C 0.0939(3) 0.2580(3) 0.5455(2) 0.0335(9) Uani 1 1 d .
C76 C 0.1590(3) 0.2184(3) 0.5664(3) 0.0357(9) Uani 1 1 d .
C77 C 0.1393(3) 0.1258(3) 0.5271(3) 0.0410(10) Uani 1 1 d .
C78 C 0.0530(3) 0.0685(3) 0.4624(3) 0.0419(10) Uani 1 1 d .
C79 C -0.0143(3) 0.1051(3) 0.4400(3) 0.0432(10) Uani 1 1 d .
C80 C 0.0066(3) 0.1973(3) 0.4799(3) 0.0384(10) Uani 1 1 d .
C1S C 0.0428(3) 0.8138(3) 0.9065(3) 0.0480(11) Uani 1 1 d .
H1S H 0.0270 0.7844 0.9398 0.058 Uiso 1 1 calc R
C2S C 0.0611(3) 0.9065(3) 0.9415(3) 0.0492(12) Uani 1 1 d .
H2S H 0.0569 0.9400 0.9979 0.059 Uiso 1 1 calc R
C3S C 0.0852(3) 0.9506(3) 0.8951(3) 0.0492(11) Uani 1 1 d .
H3S H 0.0975 1.0144 0.9189 0.059 Uiso 1 1 calc R
C4S C 0.0913(3) 0.9008(3) 0.8132(3) 0.0495(12) Uani 1 1 d .
H4S H 0.1084 0.9307 0.7807 0.059 Uiso 1 1 calc R
C5S C 0.0726(3) 0.8083(3) 0.7786(3) 0.0456(11) Uani 1 1 d .
H5S H 0.0773 0.7750 0.7224 0.055 Uiso 1 1 calc R
C6S C 0.0470(3) 0.7627(3) 0.8240(3) 0.0424(10) Uani 1 1 d .
C7S C 0.0249(3) 0.6616(3) 0.7858(3) 0.0564(13) Uani 1 1 d .
H7S1 H 0.0787 0.6488 0.8157 0.085 Uiso 1 1 calc R
H7S2 H 0.0098 0.6341 0.7201 0.085 Uiso 1 1 calc R
H7S3 H -0.0281 0.6357 0.7966 0.085 Uiso 1 1 calc R
C8S C 0.6976(5) 0.3178(4) 0.7292(5) 0.098(2) Uani 1 1 d .
H8S1 H 0.7387 0.2890 0.7527 0.146 Uiso 1 1 calc R
H8S2 H 0.7037 0.3744 0.7797 0.146 Uiso 1 1 calc R
H8S3 H 0.7146 0.3313 0.6845 0.146 Uiso 1 1 calc R
C9S C 0.6059(4) 0.2585(4) 0.6874(4) 0.0693(16) Uani 1 1 d .
C10S C 0.5425(4) 0.2783(4) 0.7291(4) 0.0624(15) Uani 1 1 d .
H10S H 0.5605 0.3324 0.7844 0.075 Uiso 1 1 calc R
C11S C 0.4551(5) 0.2169(5) 0.6868(4) 0.0803(18) Uani 1 1 d .
H11S H 0.4127 0.2298 0.7147 0.096 Uiso 1 1 calc R
C12S C 0.4230(5) 0.1355(6) 0.6045(6) 0.103(2) Uani 1 1 d .
H12S H 0.3615 0.0938 0.5770 0.124 Uiso 1 1 calc R
C13S C 0.4850(5) 0.1211(5) 0.5680(5) 0.093(2) Uani 1 1 d .
H13S H 0.4659 0.0668 0.5126 0.112 Uiso 1 1 calc R
C14S C 0.5754(4) 0.1797(4) 0.6051(3) 0.0568(13) Uani 1 1 d .
H14S H 0.6158 0.1662 0.5748 0.068 Uiso 1 1 calc R
F1 F 0.60745(14) 0.84854(14) 0.75418(13) 0.0351(5) Uani 1 1 d .
F2 F 0.10478(14) 0.29387(14) 0.71675(14) 0.0351(5) Uani 1 1 d .
F3 F 0.34267(14) 0.49923(16) 0.77204(15) 0.0415(6) Uani 1 1 d .
F4 F 0.50924(15) 0.50251(17) 0.85528(16) 0.0481(6) Uani 1 1 d .
F5 F 0.53616(16) 0.40266(17) 0.94491(17) 0.0537(7) Uani 1 1 d .
F6 F 0.38832(18) 0.29963(18) 0.95035(18) 0.0573(7) Uani 1 1 d .
F7 F 0.23940(17) 0.41315(17) 1.01374(15) 0.0479(6) Uani 1 1 d .
F8 F 0.11199(18) 0.31408(18) 1.04363(16) 0.0530(7) Uani 1 1 d .
F9 F 0.0117(2) 0.13646(19) 0.91699(19) 0.0646(8) Uani 1 1 d .
F10 F 0.0446(2) 0.05989(18) 0.7653(2) 0.0716(9) Uani 1 1 d .
F11 F 0.17734(19) 0.15777(16) 0.73780(17) 0.0543(7) Uani 1 1 d .
F12 F 0.26982(14) 0.54911(15) 0.94439(14) 0.0417(6) Uani 1 1 d .
F13 F 0.20381(17) 0.64894(16) 1.05470(15) 0.0504(6) Uani 1 1 d .
F14 F 0.01921(18) 0.60947(18) 1.00848(17) 0.0557(7) Uani 1 1 d .
F15 F -0.09941(16) 0.46340(18) 0.84891(17) 0.0552(7) Uani 1 1 d .
F16 F -0.06878(17) 0.43593(18) 0.65069(17) 0.0560(7) Uani 1 1 d .
F17 F -0.20266(18) 0.2925(2) 0.49902(17) 0.0700(8) Uani 1 1 d .
F18 F -0.25175(18) 0.1268(2) 0.49267(19) 0.0744(9) Uani 1 1 d .
F19 F -0.17010(19) 0.10710(18) 0.6410(2) 0.0695(8) Uani 1 1 d .
F20 F -0.03920(17) 0.25112(17) 0.79348(17) 0.0549(7) Uani 1 1 d .
F21 F 0.20619(15) 0.57598(14) 0.78861(15) 0.0404(5) Uani 1 1 d .
F22 F 0.17483(17) 0.63313(16) 0.66554(18) 0.0517(6) Uani 1 1 d .
F23 F 0.1085(2) 0.5117(2) 0.48415(18) 0.0706(9) Uani 1 1 d .
F24 F 0.07549(19) 0.33450(18) 0.43215(15) 0.0593(7) Uani 1 1 d .
F25 F 0.24541(15) 0.27163(15) 0.62806(15) 0.0421(6) Uani 1 1 d .
F26 F 0.20452(18) 0.09073(17) 0.55150(18) 0.0580(7) Uani 1 1 d .
F27 F 0.03309(19) -0.02200(17) 0.42498(18) 0.0590(7) Uani 1 1 d .
F28 F -0.10013(16) 0.04969(17) 0.37955(17) 0.0563(7) Uani 1 1 d .
F29 F -0.06071(15) 0.22989(16) 0.45476(15) 0.0467(6) Uani 1 1 d .
Zr1 Zr 0.66623(2) 0.75469(2) 0.69214(2) 0.03013(10) Uani 1 1 d .
Zr2 Zr 0.57758(2) 0.97035(2) 0.79224(2) 0.02875(10) Uani 1 1 d .

loop_
_atom_site_aniso_label
_atom_site_aniso_U_11
_atom_site_aniso_U_22
_atom_site_aniso_U_33
_atom_site_aniso_U_23
_atom_site_aniso_U_13
_atom_site_aniso_U_12
B1 0.028(2) 0.038(3) 0.029(2) 0.021(2) 0.0080(18) 0.0127(19)
C1 0.056(3) 0.043(3) 0.059(3) 0.025(2) 0.029(2) 0.015(2)
C2 0.034(2) 0.030(2) 0.0265(19) 0.0089(17) 0.0113(17) 0.0014(17)
C3 0.044(3) 0.040(2) 0.040(2) 0.017(2) 0.014(2) 0.011(2)
C4 0.037(2) 0.042(3) 0.045(2) 0.013(2) 0.017(2) 0.011(2)
C5 0.035(2) 0.041(2) 0.042(2) 0.013(2) 0.013(2) 0.0146(19)
C6 0.033(2) 0.034(2) 0.041(2) 0.0125(19) 0.0070(19) 0.0078(18)
C7 0.031(2) 0.029(2) 0.034(2) 0.0115(18) 0.0046(17) 0.0090(17)
C8 0.031(2) 0.029(2) 0.032(2) 0.0131(17) 0.0057(17) 0.0089(17)
C9 0.040(2) 0.041(2) 0.040(2) 0.022(2) 0.0092(19) 0.015(2)
C10 0.040(2) 0.042(2) 0.028(2) 0.0186(19) 0.0107(18) 0.0136(19)
C11 0.040(2) 0.045(3) 0.041(2) 0.020(2) 0.017(2) 0.013(2)
C12 0.033(2) 0.034(2) 0.035(2) 0.0149(18) 0.0061(18) 0.0093(18)
C13 0.029(2) 0.030(2) 0.0276(19) 0.0095(17) 0.0077(16) 0.0050(17)
C14 0.032(2) 0.026(2) 0.029(2) 0.0112(16) 0.0008(16) 0.0081(16)
C15 0.039(2) 0.040(2) 0.034(2) 0.0156(19) 0.0087(18) 0.0151(19)
C16 0.046(3) 0.049(3) 0.033(2) 0.024(2) 0.0113(19) 0.018(2)
C17 0.042(2) 0.048(3) 0.048(3) 0.022(2) 0.013(2) 0.020(2)
C18 0.035(2) 0.041(2) 0.036(2) 0.016(2) 0.0055(18) 0.0173(19)
C19 0.030(2) 0.048(3) 0.051(3) 0.018(2) 0.011(2) 0.015(2)
C20 0.031(2) 0.049(3) 0.059(3) 0.021(2) 0.004(2) 0.008(2)
C21 0.038(2) 0.049(3) 0.042(3) 0.014(2) 0.000(2) 0.015(2)
C22 0.041(2) 0.050(3) 0.033(2) 0.015(2) 0.0049(19) 0.023(2)
C23 0.053(3) 0.059(3) 0.031(2) 0.022(2) 0.007(2) 0.025(2)
C24 0.034(2) 0.045(2) 0.0253(19) 0.0151(18) 0.0120(17) 0.0209(19)
C25 0.040(2) 0.050(3) 0.035(2) 0.019(2) 0.0140(19) 0.020(2)
C26 0.061(3) 0.061(3) 0.044(3) 0.033(2) 0.029(2) 0.035(3)
C27 0.063(3) 0.049(3) 0.049(3) 0.034(2) 0.034(2) 0.033(2)
C28 0.052(3) 0.045(3) 0.042(2) 0.021(2) 0.028(2) 0.018(2)
C29 0.042(2) 0.036(2) 0.029(2) 0.0129(18) 0.0198(18) 0.0131(19)
C30 0.036(2) 0.040(2) 0.033(2) 0.0144(19) 0.0177(18) 0.0126(19)
C31 0.040(2) 0.043(3) 0.041(2) 0.012(2) 0.018(2) 0.007(2)
C32 0.030(2) 0.054(3) 0.037(2) 0.013(2) 0.0088(19) 0.010(2)
C33 0.036(2) 0.071(3) 0.045(3) 0.028(3) 0.011(2) 0.026(2)
C34 0.045(3) 0.046(3) 0.040(2) 0.022(2) 0.012(2) 0.019(2)
C35 0.033(2) 0.044(2) 0.032(2) 0.0163(19) 0.0165(17) 0.0205(19)
C36 0.042(2) 0.029(2) 0.029(2) 0.0080(17) 0.0168(18) 0.0096(18)
C37 0.038(2) 0.035(2) 0.041(2) 0.015(2) 0.0113(19) 0.0118(19)
C38 0.038(2) 0.043(3) 0.042(2) 0.007(2) 0.009(2) 0.007(2)
C39 0.059(3) 0.037(3) 0.063(3) 0.021(2) 0.029(3) 0.022(2)
C40 0.039(2) 0.033(2) 0.048(3) 0.019(2) 0.016(2) 0.0110(19)
C41 0.049(3) 0.048(3) 0.050(3) 0.030(2) 0.023(2) 0.017(2)
C42 0.064(3) 0.054(3) 0.053(3) 0.033(2) 0.032(3) 0.022(3)
C43 0.042(3) 0.057(3) 0.065(3) 0.035(3) 0.027(2) 0.018(2)
C44 0.033(2) 0.040(2) 0.057(3) 0.027(2) 0.017(2) 0.0130(19)
C45 0.032(2) 0.033(2) 0.0237(18) 0.0143(16) 0.0122(16) 0.0146(17)
C46 0.038(2) 0.036(2) 0.0265(19) 0.0160(18) 0.0105(17) 0.0149(18)
C47 0.033(2) 0.040(2) 0.033(2) 0.0127(19) 0.0134(18) 0.0124(19)
C48 0.036(2) 0.051(3) 0.032(2) 0.018(2) 0.0068(18) 0.024(2)
C49 0.048(3) 0.045(3) 0.038(2) 0.027(2) 0.018(2) 0.028(2)
C50 0.039(2) 0.036(2) 0.028(2) 0.0158(18) 0.0116(17) 0.0167(18)
C51 0.045(2) 0.045(3) 0.040(2) 0.031(2) 0.019(2) 0.025(2)
C52 0.041(2) 0.047(3) 0.035(2) 0.026(2) 0.0124(19) 0.024(2)
C53 0.050(3) 0.059(3) 0.042(2) 0.036(2) 0.024(2) 0.032(2)
C54 0.055(3) 0.054(3) 0.057(3) 0.040(3) 0.032(2) 0.025(2)
C55 0.071(3) 0.030(2) 0.048(3) 0.022(2) 0.027(2) 0.014(2)
C56 0.065(3) 0.042(3) 0.041(2) 0.026(2) 0.029(2) 0.028(2)
C57 0.033(2) 0.033(2) 0.0282(19) 0.0198(17) 0.0111(16) 0.0120(17)
C58 0.031(2) 0.041(2) 0.033(2) 0.0220(19) 0.0122(17) 0.0143(18)
C59 0.049(3) 0.036(2) 0.034(2) 0.0201(19) 0.017(2) 0.018(2)
C60 0.051(3) 0.042(2) 0.039(2) 0.022(2) 0.027(2) 0.027(2)
C61 0.031(2) 0.051(3) 0.046(2) 0.031(2) 0.0207(19) 0.021(2)
C62 0.034(2) 0.036(2) 0.033(2) 0.0217(18) 0.0136(17) 0.0144(18)
C63 0.0229(19) 0.045(2) 0.033(2) 0.0203(19) 0.0095(16) 0.0103(17)
C64 0.034(2) 0.053(3) 0.043(2) 0.031(2) 0.0143(19) 0.018(2)
C65 0.034(2) 0.077(4) 0.036(2) 0.030(2) 0.0087(19) 0.022(2)
C66 0.026(2) 0.059(3) 0.042(3) 0.014(2) 0.0051(19) 0.007(2)
C67 0.036(2) 0.046(3) 0.054(3) 0.021(2) 0.015(2) 0.006(2)
C68 0.036(2) 0.049(3) 0.041(2) 0.026(2) 0.0137(19) 0.017(2)
C69 0.0239(19) 0.033(2) 0.0281(19) 0.0165(17) 0.0078(15) 0.0078(16)
C70 0.030(2) 0.034(2) 0.029(2) 0.0150(18) 0.0089(16) 0.0110(17)
C71 0.041(2) 0.039(2) 0.049(3) 0.030(2) 0.017(2) 0.016(2)
C72 0.045(3) 0.056(3) 0.041(2) 0.037(2) 0.007(2) 0.015(2)
C73 0.043(2) 0.050(3) 0.026(2) 0.021(2) 0.0047(18) 0.008(2)
C74 0.029(2) 0.037(2) 0.031(2) 0.0203(18) 0.0087(16) 0.0089(17)
C75 0.036(2) 0.037(2) 0.0236(19) 0.0134(17) 0.0101(17) 0.0080(18)
C76 0.030(2) 0.040(2) 0.029(2) 0.0138(18) 0.0088(17) 0.0062(18)
C77 0.042(2) 0.039(2) 0.044(2) 0.021(2) 0.017(2) 0.016(2)
C78 0.047(3) 0.034(2) 0.038(2) 0.012(2) 0.018(2) 0.009(2)
C79 0.038(2) 0.045(3) 0.031(2) 0.011(2) 0.0085(19) 0.004(2)
C80 0.035(2) 0.042(3) 0.032(2) 0.0154(19) 0.0106(18) 0.0097(19)
C1S 0.036(2) 0.066(3) 0.050(3) 0.033(3) 0.020(2) 0.017(2)
C2S 0.038(2) 0.063(3) 0.043(3) 0.022(2) 0.015(2) 0.017(2)
C3S 0.043(3) 0.051(3) 0.051(3) 0.025(2) 0.014(2) 0.015(2)
C4S 0.042(3) 0.069(3) 0.046(3) 0.036(3) 0.018(2) 0.017(2)
C5S 0.036(2) 0.062(3) 0.039(2) 0.026(2) 0.0119(19) 0.016(2)
C6S 0.027(2) 0.054(3) 0.045(3) 0.026(2) 0.0088(19) 0.013(2)
C7S 0.047(3) 0.063(3) 0.061(3) 0.031(3) 0.019(2) 0.022(3)
C8S 0.100(5) 0.087(5) 0.115(6) 0.072(5) 0.023(4) 0.026(4)
C9S 0.076(4) 0.082(4) 0.076(4) 0.060(4) 0.023(3) 0.039(3)
C10S 0.088(4) 0.085(4) 0.075(4) 0.063(3) 0.055(4) 0.064(4)
C11S 0.102(5) 0.090(5) 0.078(4) 0.053(4) 0.038(4) 0.057(4)
C12S 0.071(5) 0.123(7) 0.127(7) 0.077(6) 0.022(5) 0.040(5)
C13S 0.084(5) 0.153(7) 0.094(5) 0.083(5) 0.048(4) 0.073(5)
C14S 0.069(4) 0.076(4) 0.040(3) 0.031(3) 0.025(3) 0.043(3)
F1 0.0358(12) 0.0349(12) 0.0308(11) 0.0116(10) 0.0107(10) 0.0163(10)
F2 0.0391(12) 0.0344(12) 0.0326(12) 0.0177(10) 0.0134(10) 0.0113(10)
F3 0.0338(12) 0.0524(15) 0.0459(14) 0.0336(12) 0.0124(11) 0.0123(11)
F4 0.0320(13) 0.0581(16) 0.0524(15) 0.0278(13) 0.0137(11) 0.0121(12)
F5 0.0397(14) 0.0674(18) 0.0550(16) 0.0297(14) 0.0103(12) 0.0309(13)
F6 0.0613(17) 0.0729(19) 0.0661(17) 0.0533(16) 0.0228(14) 0.0394(15)
F7 0.0563(15) 0.0525(16) 0.0312(12) 0.0181(12) 0.0161(11) 0.0165(13)
F8 0.0624(16) 0.0768(19) 0.0472(15) 0.0402(14) 0.0339(13) 0.0372(15)
F9 0.081(2) 0.0641(19) 0.0725(19) 0.0443(16) 0.0454(17) 0.0228(16)
F10 0.103(2) 0.0435(17) 0.0712(19) 0.0276(15) 0.0458(18) 0.0122(16)
F11 0.0826(19) 0.0436(15) 0.0521(16) 0.0245(13) 0.0423(15) 0.0247(14)
F12 0.0313(12) 0.0415(14) 0.0353(12) 0.0084(11) 0.0068(10) 0.0081(10)
F13 0.0571(16) 0.0458(15) 0.0344(13) 0.0085(12) 0.0164(12) 0.0137(13)
F14 0.0656(17) 0.0623(17) 0.0542(16) 0.0248(14) 0.0379(14) 0.0364(14)
F15 0.0370(14) 0.0717(19) 0.0599(16) 0.0290(15) 0.0226(13) 0.0231(13)
F16 0.0566(16) 0.0651(18) 0.0547(16) 0.0441(15) 0.0110(13) 0.0199(14)
F17 0.0524(17) 0.105(2) 0.0439(15) 0.0411(16) -0.0013(13) 0.0271(16)
F18 0.0434(16) 0.080(2) 0.0526(17) 0.0110(16) -0.0036(13) 0.0009(15)
F19 0.0658(19) 0.0467(17) 0.075(2) 0.0245(15) 0.0173(16) 0.0006(14)
F20 0.0591(16) 0.0551(16) 0.0520(15) 0.0376(14) 0.0104(13) 0.0135(13)
F21 0.0495(14) 0.0325(13) 0.0381(13) 0.0166(11) 0.0167(11) 0.0122(11)
F22 0.0619(16) 0.0443(15) 0.0678(17) 0.0397(14) 0.0281(14) 0.0240(13)
F23 0.089(2) 0.078(2) 0.0548(17) 0.0547(16) 0.0125(15) 0.0225(17)
F24 0.0735(18) 0.0627(18) 0.0275(13) 0.0238(13) 0.0064(12) 0.0089(14)
F25 0.0324(12) 0.0439(14) 0.0392(13) 0.0164(11) 0.0063(10) 0.0095(11)
F26 0.0564(16) 0.0523(16) 0.0619(17) 0.0229(14) 0.0178(14) 0.0283(14)
F27 0.0691(18) 0.0353(15) 0.0601(17) 0.0144(13) 0.0236(14) 0.0126(13)
F28 0.0379(14) 0.0468(15) 0.0498(15) 0.0085(13) 0.0029(12) -0.0031(12)
F29 0.0357(13) 0.0520(15) 0.0384(13) 0.0168(12) 0.0034(11) 0.0127(12)
Zr1 0.0259(2) 0.0296(2) 0.0283(2) 0.00955(16) 0.00638(15) 0.01099(16)
Zr2 0.0305(2) 0.0312(2) 0.02647(19) 0.01428(16) 0.01056(16) 0.01405(16)

loop_
_atom_type_symbol
_atom_type_description
_atom_type_scat_dispersion_real
_atom_type_scat_dispersion_imag
_atom_type_scat_source
C C 0.0033 0.0016 'International Tables Vol C Tables 4.2.6.8 and 6.1.1.4'
H H 0.0000 0.0000 'International Tables Vol C Tables 4.2.6.8 and 6.1.1.4'
F F 0.0171 0.0103 'International Tables Vol C Tables 4.2.6.8 and 6.1.1.4'
Zr Zr -2.9673 0.5597 'International Tables Vol C Tables 4.2.6.8 and 6.1.1.4'
B B 0.0013 0.0007 'International Tables Vol C Tables 4.2.6.8 and 6.1.1.4'

loop_
_geom_angle_atom_site_label_1
_geom_angle_atom_site_label_2
_geom_angle_atom_site_label_3
_geom_angle
F2 B1 C57 108.0(3)
F2 B1 C69 107.7(3)
C57 B1 C69 109.1(3)
F2 B1 C45 106.5(3)
C57 B1 C45 112.0(3)
C69 B1 C45 113.4(3)
C7 C2 C3 117.8(4)
C7 C2 C14 108.8(3)
C3 C2 C14 133.3(4)
C7 C2 Zr1 77.2(2)
C3 C2 Zr1 121.0(3)
C14 C2 Zr1 69.0(2)
C4 C3 C2 119.0(4)
C3 C4 C5 122.3(4)
C6 C5 C4 120.5(4)
C5 C6 C7 119.0(4)
C8 C7 C2 108.5(3)
C8 C7 C6 130.0(4)
C2 C7 C6 121.4(4)
C8 C7 Zr1 74.7(2)
C2 C7 Zr1 70.7(2)
C6 C7 Zr1 123.3(3)
C13 C8 C9 120.9(4)
C13 C8 C7 108.4(3)
C9 C8 C7 130.6(4)
C13 C8 Zr1 70.4(2)
C9 C8 Zr1 123.1(3)
C7 C8 Zr1 73.8(2)
C10 C9 C8 119.7(4)
C9 C10 C11 119.6(4)
C12 C11 C10 122.9(4)
C11 C12 C13 118.4(4)
C8 C13 C12 118.5(4)
C8 C13 C14 109.8(3)
C12 C13 C14 131.7(4)
C8 C13 Zr1 77.8(2)
C12 C13 Zr1 119.4(2)
C14 C13 Zr1 69.1(2)
C13 C14 C2 104.2(3)
C13 C14 C15 127.0(4)
C2 C14 C15 127.4(3)
C13 C14 Zr1 76.6(2)
C2 C14 Zr1 76.5(2)
C15 C14 Zr1 101.8(2)
C17 C15 C16 108.2(4)
C17 C15 C18 111.7(3)
C16 C15 C18 110.4(3)
C17 C15 C14 114.1(3)
C16 C15 C14 113.5(3)
C18 C15 C14 98.6(3)
C19 C18 C22 105.7(4)
C19 C18 C15 125.3(4)
C22 C18 C15 125.5(4)
C19 C18 Zr1 73.9(2)
C22 C18 Zr1 73.0(2)
C15 C18 Zr1 101.8(2)
C18 C19 C20 109.7(4)
C18 C19 Zr1 72.6(2)
C20 C19 Zr1 76.7(2)
C21 C20 C19 106.5(4)
C21 C20 Zr1 72.9(2)
C19 C20 Zr1 70.4(2)
C22 C21 C20 109.1(4)
C22 C21 Zr1 70.8(2)
C20 C21 Zr1 74.8(3)
C21 C22 C18 109.0(4)
C21 C22 Zr1 76.6(3)
C18 C22 Zr1 73.0(2)
C25 C24 C29 117.9(4)
C25 C24 C36 134.3(4)
C29 C24 C36 107.6(3)
C25 C24 Zr2 115.2(3)
C29 C24 Zr2 78.2(2)
C36 C24 Zr2 69.5(2)
C26 C25 C24 119.4(4)
C25 C26 C27 122.9(4)
C28 C27 C26 120.3(4)
C27 C28 C29 119.3(4)
C30 C29 C28 131.4(4)
C30 C29 C24 108.5(3)
C28 C29 C24 120.1(4)
C30 C29 Zr2 75.5(2)
C28 C29 Zr2 122.3(3)
C24 C29 Zr2 69.0(2)
C35 C30 C29 108.9(3)
C35 C30 C31 121.2(4)
C29 C30 C31 129.9(4)
C35 C30 Zr2 69.7(2)
C29 C30 Zr2 73.5(2)
C31 C30 Zr2 123.9(3)
C32 C31 C30 119.2(4)
C31 C32 C33 120.1(4)
C34 C33 C32 122.0(4)
C33 C34 C35 119.7(4)
C30 C35 C34 117.8(4)
C30 C35 C36 109.6(3)
C34 C35 C36 132.5(4)
C30 C35 Zr2 78.9(2)
C34 C35 Zr2 117.8(3)
C36 C35 Zr2 68.6(2)
C35 C36 C24 105.3(3)
C35 C36 C37 128.0(4)
C24 C36 C37 125.0(3)
C35 C36 Zr2 77.1(2)
C24 C36 Zr2 75.9(2)
C37 C36 Zr2 101.3(2)
C39 C37 C38 106.4(4)
C39 C37 C40 112.0(4)
C38 C37 C40 111.7(3)
C39 C37 C36 112.7(3)
C38 C37 C36 114.3(4)
C40 C37 C36 99.8(3)
C44 C40 C41 105.3(4)
C44 C40 C37 125.6(4)
C41 C40 C37 125.4(4)
C44 C40 Zr2 73.5(2)
C41 C40 Zr2 73.7(2)
C37 C40 Zr2 100.8(2)
C42 C41 C40 109.0(4)
C42 C41 Zr2 76.7(3)
C40 C41 Zr2 72.3(2)
C43 C42 C41 107.5(4)
C43 C42 Zr2 74.4(3)
C41 C42 Zr2 70.5(2)
C44 C43 C42 108.3(4)
C44 C43 Zr2 69.8(2)
C42 C43 Zr2 73.7(3)
C43 C44 C40 109.9(4)
C43 C44 Zr2 77.7(3)
C40 C44 Zr2 72.9(2)
C46 C45 C50 114.2(3)
C46 C45 B1 125.6(3)
C50 C45 B1 120.1(3)
F3 C46 C47 114.3(3)
F3 C46 C45 120.9(3)
C47 C46 C45 124.8(4)
F4 C47 C48 119.5(3)
F4 C47 C46 120.8(4)
C48 C47 C46 119.7(4)
F5 C48 C47 120.4(4)
F5 C48 C49 121.5(4)
C47 C48 C49 118.1(4)
F6 C49 C48 117.4(3)
F6 C49 C50 120.3(4)
C48 C49 C50 122.3(4)
C49 C50 C45 121.0(4)
C49 C50 C51 115.5(3)
C45 C50 C51 123.5(3)
C56 C51 C52 117.7(4)
C56 C51 C50 122.6(4)
C52 C51 C50 119.6(4)
F7 C52 C53 118.2(4)
F7 C52 C51 120.5(4)
C53 C52 C51 121.2(4)
F8 C53 C54 120.4(4)
F8 C53 C52 120.1(4)
C54 C53 C52 119.5(4)
F9 C54 C53 120.5(4)
F9 C54 C55 119.4(4)
C53 C54 C55 120.1(4)
F10 C55 C56 121.1(4)
F10 C55 C54 119.1(4)
C56 C55 C54 119.8(4)
F11 C56 C55 118.9(4)
F11 C56 C51 119.5(4)
C55 C56 C51 121.7(4)
C58 C57 C62 114.3(3)
C58 C57 B1 123.1(3)
C62 C57 B1 122.5(3)
F12 C58 C59 114.7(3)
F12 C58 C57 120.7(3)
C59 C58 C57 124.6(4)
F13 C59 C60 120.0(4)
F13 C59 C58 121.0(4)
C60 C59 C58 119.0(4)
F14 C60 C61 122.2(4)
F14 C60 C59 119.5(4)
C61 C60 C59 118.3(4)
F15 C61 C62 120.4(4)
F15 C61 C60 116.9(4)
C62 C61 C60 122.8(4)
C61 C62 C57 121.0(4)
C61 C62 C63 117.0(3)
C57 C62 C63 122.0(3)
C64 C63 C68 115.5(4)
C64 C63 C62 122.2(4)
C68 C63 C62 122.2(3)
F16 C64 C65 118.9(4)
F16 C64 C63 118.8(4)
C65 C64 C63 122.3(4)
F17 C65 C66 119.6(4)
F17 C65 C64 120.0(4)
C66 C65 C64 120.4(4)
F18 C66 C65 121.0(4)
F18 C66 C67 119.5(5)
C65 C66 C67 119.5(4)
F19 C67 C68 120.6(4)
F19 C67 C66 120.0(4)
C68 C67 C66 119.4(4)
F20 C68 C67 118.5(4)
F20 C68 C63 118.7(4)
C67 C68 C63 122.8(4)
C70 C69 C74 114.6(3)
C70 C69 B1 121.2(3)
C74 C69 B1 124.1(3)
F21 C70 C71 114.6(3)
F21 C70 C69 120.3(3)
C71 C70 C69 125.1(4)
F22 C71 C72 119.9(4)
F22 C71 C70 120.7(4)
C72 C71 C70 119.5(4)
F23 C72 C73 120.9(4)
F23 C72 C71 121.1(4)
C73 C72 C71 117.9(4)
F24 C73 C72 116.8(4)
F24 C73 C74 119.8(4)
C72 C73 C74 123.2(4)
C73 C74 C69 119.6(4)
C73 C74 C75 116.0(3)
C69 C74 C75 124.3(3)
C76 C75 C80 115.4(4)
C76 C75 C74 123.5(3)
C80 C75 C74 121.0(4)
F25 C76 C77 117.8(4)
F25 C76 C75 119.5(4)
C77 C76 C75 122.7(4)
F26 C77 C78 119.5(4)
F26 C77 C76 120.3(4)
C78 C77 C76 120.2(4)
F27 C78 C77 120.3(4)
F27 C78 C79 120.6(4)
C77 C78 C79 119.0(4)
F28 C79 C80 120.4(4)
F28 C79 C78 119.7(4)
C80 C79 C78 119.9(4)
F29 C80 C79 117.8(4)
F29 C80 C75 119.4(4)
C79 C80 C75 122.8(4)
C2S C1S C6S 121.4(4)
C3S C2S C1S 120.3(4)
C2S C3S C4S 119.1(5)
C5S C4S C3S 120.3(4)
C4S C5S C6S 121.3(4)
C5S C6S C1S 117.6(4)
C5S C6S C7S 121.5(4)
C1S C6S C7S 120.9(4)
C14S C9S C8S 120.8(6)
C14S C9S C10S 119.0(6)
C8S C9S C10S 120.2(6)
C11S C10S C9S 117.6(6)
C10S C11S C12S 124.5(7)
C13S C12S C11S 115.3(7)
C12S C13S C14S 124.7(7)
C13S C14S C9S 118.9(6)
Zr1 F1 Zr2 155.57(12)
F1 Zr1 C1 98.35(13)
F1 Zr1 C14 127.76(11)
C1 Zr1 C14 124.04(15)
F1 Zr1 C18 124.04(11)
C1 Zr1 C18 123.74(16)
C14 Zr1 C18 57.73(13)
F1 Zr1 C22 90.40(11)
C1 Zr1 C22 135.02(17)
C14 Zr1 C22 80.50(14)
C18 Zr1 C22 34.00(13)
F1 Zr1 C19 135.10(12)
C1 Zr1 C19 90.57(16)
C14 Zr1 C19 78.43(14)
C18 Zr1 C19 33.53(14)
C22 Zr1 C19 55.05(15)
F1 Zr1 C21 81.19(12)
C1 Zr1 C21 105.39(17)
C14 Zr1 C21 110.83(14)
C18 Zr1 C21 55.10(14)
C22 Zr1 C21 32.53(14)
C19 Zr1 C21 54.11(15)
F1 Zr1 C13 140.22(10)
C1 Zr1 C13 90.34(15)
C14 Zr1 C13 34.28(12)
C18 Zr1 C13 79.73(13)
C22 Zr1 C13 110.40(13)
C19 Zr1 C13 83.11(13)
C21 Zr1 C13 133.66(14)
F1 Zr1 C2 94.44(11)
C1 Zr1 C2 134.35(15)
C14 Zr1 C2 34.54(13)
C18 Zr1 C2 81.71(14)
C22 Zr1 C2 88.19(14)
C19 Zr1 C2 110.19(14)
C21 Zr1 C2 119.84(14)
C13 Zr1 C2 54.57(12)
F1 Zr1 C20 105.32(12)
C1 Zr1 C20 80.84(17)
C14 Zr1 C20 109.95(14)
C18 Zr1 C20 55.34(15)
C22 Zr1 C20 54.39(16)
C19 Zr1 C20 32.90(14)
C21 Zr1 C20 32.31(15)
C13 Zr1 C20 114.40(14)
C2 Zr1 C20 136.81(14)
F1 Zr1 C7 87.28(10)
C1 Zr1 C7 104.93(15)
C14 Zr1 C7 55.66(12)
C18 Zr1 C7 111.59(13)
C22 Zr1 C7 119.57(14)
C19 Zr1 C7 132.67(13)
C21 Zr1 C7 148.78(15)
C13 Zr1 C7 53.05(12)
C2 Zr1 C7 32.15(12)
C20 Zr1 C7 165.44(14)
F1 Zr1 C8 111.30(10)
C1 Zr1 C8 81.40(15)
C14 Zr1 C8 55.40(12)
C18 Zr1 C8 110.08(13)
C22 Zr1 C8 135.59(14)
C19 Zr1 C8 113.53(13)
C21 Zr1 C8 165.13(14)
C13 Zr1 C8 31.77(12)
C2 Zr1 C8 53.21(12)
C20 Zr1 C8 141.13(14)
C7 Zr1 C8 31.44(12)
F1 Zr2 C23 92.60(13)
F1 Zr2 C36 134.42(11)
C23 Zr2 C36 121.18(15)
F1 Zr2 C40 133.90(12)
C23 Zr2 C40 118.34(16)
C36 Zr2 C40 57.95(14)
F1 Zr2 C44 100.24(11)
C23 Zr2 C44 133.57(17)
C36 Zr2 C44 78.91(14)
C40 Zr2 C44 33.66(13)
F1 Zr2 C41 136.00(12)
C23 Zr2 C41 85.26(16)
C36 Zr2 C41 80.78(14)
C40 Zr2 C41 34.07(14)
C44 Zr2 C41 55.00(14)
F1 Zr2 C24 99.75(11)
C23 Zr2 C24 139.01(15)
C36 Zr2 C24 34.67(13)
C40 Zr2 C24 79.35(14)
C44 Zr2 C24 82.51(14)
C41 Zr2 C24 110.39(14)
F1 Zr2 C35 135.17(11)
C23 Zr2 C35 89.11(15)
C36 Zr2 C35 34.24(13)
C40 Zr2 C35 82.00(14)
C44 Zr2 C35 110.56(14)
C41 Zr2 C35 88.80(14)
C24 Zr2 C35 55.09(12)
F1 Zr2 C42 103.51(12)
C23 Zr2 C42 79.58(17)
C36 Zr2 C42 111.49(15)
C40 Zr2 C42 55.53(15)
C44 Zr2 C42 54.08(15)
C41 Zr2 C42 32.88(14)
C24 Zr2 C42 133.42(15)
C35 Zr2 C42 120.79(14)
F1 Zr2 C43 85.22(12)
C23 Zr2 C43 106.44(17)
C36 Zr2 C43 109.90(15)
C40 Zr2 C43 54.98(15)
C44 Zr2 C43 32.46(15)
C41 Zr2 C43 53.93(15)
C24 Zr2 C43 113.40(14)
C35 Zr2 C43 136.77(15)
C42 Zr2 C43 31.94(14)
F1 Zr2 C29 85.44(11)
C23 Zr2 C29 111.29(16)
C36 Zr2 C29 55.54(13)
C40 Zr2 C29 110.42(13)
C44 Zr2 C29 114.06(14)
C41 Zr2 C29 136.00(13)
C24 Zr2 C29 32.77(12)
C35 Zr2 C29 52.79(13)
C42 Zr2 C29 165.88(14)
C43 Zr2 C29 141.44(14)
F1 Zr2 C30 104.06(11)
C23 Zr2 C30 85.63(15)
C36 Zr2 C30 54.89(13)
C40 Zr2 C30 111.12(13)
C44 Zr2 C30 132.35(14)
C41 Zr2 C30 119.51(14)
C24 Zr2 C30 53.50(12)
C35 Zr2 C30 31.42(12)
C42 Zr2 C30 149.16(14)
C43 Zr2 C30 164.63(14)
C29 Zr2 C30 31.03(12)

loop_
_geom_bond_atom_site_label_1
_geom_bond_atom_site_label_2
_geom_bond_distance
B1 F2 1.424(5)
B1 C57 1.653(6)
B1 C69 1.664(5)
B1 C45 1.666(5)
C1 Zr1 2.257(4)
C2 C7 1.425(5)
C2 C3 1.428(5)
C2 C14 1.474(5)
C2 Zr1 2.527(4)
C3 C4 1.374(6)
C4 C5 1.428(6)
C5 C6 1.339(6)
C6 C7 1.439(5)
C7 C8 1.418(5)
C7 Zr1 2.611(4)
C8 C13 1.412(5)
C8 C9 1.413(5)
C8 Zr1 2.622(4)
C9 C10 1.358(6)
C10 C11 1.419(6)
C11 C12 1.356(5)
C12 C13 1.439(5)
C13 C14 1.463(5)
C13 Zr1 2.527(4)
C14 C15 1.555(5)
C14 Zr1 2.426(4)
C15 C17 1.510(6)
C15 C16 1.528(6)
C15 C18 1.541(6)
C18 C19 1.411(6)
C18 C22 1.425(6)
C18 Zr1 2.437(4)
C19 C20 1.415(6)
C19 Zr1 2.455(4)
C20 C21 1.404(7)
C20 Zr1 2.535(4)
C21 C22 1.388(6)
C21 Zr1 2.511(4)
C22 Zr1 2.438(4)
C23 Zr2 2.248(4)
C24 C25 1.429(5)
C24 C29 1.446(5)
C24 C36 1.464(5)
C24 Zr2 2.495(4)
C25 C26 1.358(6)
C26 C27 1.409(6)
C27 C28 1.363(6)
C28 C29 1.433(6)
C29 C30 1.406(5)
C29 Zr2 2.615(4)
C30 C35 1.403(6)
C30 C31 1.437(6)
C30 Zr2 2.640(4)
C31 C32 1.341(6)
C32 C33 1.433(6)
C33 C34 1.344(6)
C34 C35 1.439(5)
C35 C36 1.456(5)
C35 Zr2 2.523(4)
C36 C37 1.546(6)
C36 Zr2 2.410(4)
C37 C39 1.515(6)
C37 C38 1.520(6)
C37 C40 1.523(6)
C40 C44 1.414(6)
C40 C41 1.434(6)
C40 Zr2 2.437(4)
C41 C42 1.415(6)
C41 Zr2 2.456(4)
C42 C43 1.398(6)
C42 Zr2 2.536(4)
C43 C44 1.398(6)
C43 Zr2 2.545(4)
C44 Zr2 2.445(4)
C45 C46 1.387(5)
C45 C50 1.411(5)
C46 F3 1.361(4)
C46 C47 1.375(5)
C47 F4 1.350(5)
C47 C48 1.366(6)
C48 F5 1.356(4)
C48 C49 1.373(6)
C49 F6 1.360(4)
C49 C50 1.383(5)
C50 C51 1.501(6)
C51 C56 1.382(6)
C51 C52 1.386(6)
C52 F7 1.330(5)
C52 C53 1.383(6)
C53 F8 1.343(5)
C53 C54 1.371(6)
C54 F9 1.349(5)
C54 C55 1.380(6)
C55 F10 1.345(5)
C55 C56 1.364(6)
C56 F11 1.345(5)
C57 C58 1.397(5)
C57 C62 1.413(5)
C58 F12 1.354(4)
C58 C59 1.381(5)
C59 F13 1.341(4)
C59 C60 1.375(6)
C60 F14 1.342(4)
C60 C61 1.373(6)
C61 F15 1.352(4)
C61 C62 1.371(5)
C62 C63 1.487(5)
C63 C64 1.388(5)
C63 C68 1.396(6)
C64 F16 1.340(5)
C64 C65 1.374(6)
C65 F17 1.349(5)
C65 C66 1.360(7)
C66 F18 1.341(5)
C66 C67 1.382(6)
C67 F19 1.340(5)
C67 C68 1.369(6)
C68 F20 1.337(4)
C69 C70 1.381(5)
C69 C74 1.427(5)
C70 F21 1.353(4)
C70 C71 1.374(5)
C71 F22 1.353(4)
C71 C72 1.373(6)
C72 F23 1.339(4)
C72 C73 1.366(6)
C73 F24 1.359(5)
C73 C74 1.388(5)
C74 C75 1.492(5)
C75 C76 1.383(5)
C75 C80 1.396(5)
C76 F25 1.344(4)
C76 C77 1.373(6)
C77 F26 1.342(5)
C77 C78 1.369(6)
C78 F27 1.340(5)
C78 C79 1.379(6)
C79 F28 1.340(4)
C79 C80 1.365(6)
C80 F29 1.343(5)
C1S C2S 1.380(6)
C1S C6S 1.384(6)
C2S C3S 1.371(6)
C3S C4S 1.385(6)
C4S C5S 1.378(6)
C5S C6S 1.384(6)
C6S C7S 1.502(6)
C8S C9S 1.400(8)
C9S C14S 1.391(7)
C9S C10S 1.422(7)
C10S C11S 1.360(8)
C11S C12S 1.411(9)
C12S C13S 1.333(9)
C13S C14S 1.387(8)
F1 Zr1 2.095(2)
F1 Zr2 2.103(2)
